data_4350236
loop_
_publ_author_name
'Galet, Ana'
'Gaspar, Ana Bel\'en'
'Mu\~noz, M Carmen'
'Real, Jos\'e Antonio'

_publ_section_title
;
 Influence of the counterion and the solvent molecules in the spin
 crossover system [Co(4-terpyridone)2]Xp.nH2O.
;
_journal_issue 11
_journal_name_full 'Inorganic chemistry'
_journal_page_first 4413
_journal_page_last 4422
_journal_paper_doi 10.1021/ic060090u
_journal_volume 45
_journal_year 2006
_chemical_formula_sum 'C33 H36 Co F6 N6 O6 Si'
_chemical_formula_weight 813.70
_space_group_IT_number 14
_space_group_name_Hall '-P 2ybc'
_space_group_name_H-M_alt 'P 1 21/c 1'
_symmetry_cell_setting monoclinic
_symmetry_space_group_name_H-M 'P 1 21/c 1'
_atom_sites_solution_hydrogens geom
_atom_sites_solution_primary direct
_atom_sites_solution_secondary difmap
_audit_creation_method SHELXL-97
_cell_angle_alpha 90.00
_cell_angle_beta 91.8480(10)
_cell_angle_gamma 90.00
_cell_formula_units_Z 4
_cell_length_a 8.7770(2)
_cell_length_b 22.1790(4)
_cell_length_c 18.4970(4)
_cell_measurement_temperature 293(2)
_cell_volume 3598.85(13)
_computing_cell_refinement 'HKL DENZO'
_computing_data_collection COLLECT
_computing_data_reduction 'HKL DENZO and SCALEPACK'
_computing_structure_refinement 'SHELXL-97 (Sheldrick, 1997)'
_computing_structure_solution SHELXS-97
_diffrn_ambient_temperature 293(2)
_diffrn_measured_fraction_theta_full 0.979
_diffrn_measured_fraction_theta_max 0.979
_diffrn_radiation_monochromator graphite
_diffrn_radiation_source 'fine-focus sealed tube'
_diffrn_radiation_type MoK\a
_diffrn_radiation_wavelength 0.71073
_diffrn_reflns_av_R_equivalents 0.0549
_diffrn_reflns_av_sigmaI/netI 0.0758
_diffrn_reflns_limit_h_max 11
_diffrn_reflns_limit_h_min -11
_diffrn_reflns_limit_k_max 28
_diffrn_reflns_limit_k_min -28
_diffrn_reflns_limit_l_max 23
_diffrn_reflns_limit_l_min -23
_diffrn_reflns_number 15340
_diffrn_reflns_theta_full 27.47
_diffrn_reflns_theta_max 27.47
_diffrn_reflns_theta_min 4.29
_exptl_absorpt_coefficient_mu 0.594
_exptl_crystal_colour brown
_exptl_crystal_density_diffrn 1.502
_exptl_crystal_density_method 'not measured'
_exptl_crystal_description prismatic
_exptl_crystal_F_000 1676
_exptl_crystal_size_max 0.07
_exptl_crystal_size_mid 0.05
_exptl_crystal_size_min 0.03
_refine_diff_density_max 1.002
_refine_diff_density_min -0.912
_refine_diff_density_rms 0.086
_refine_ls_extinction_coef 0.0000(17)
_refine_ls_extinction_expression Fc^*^=kFc[1+0.001xFc^2^\l^3^/sin(2\q)]^-1/4^
_refine_ls_extinction_method SHELXL
_refine_ls_goodness_of_fit_ref 0.975
_refine_ls_hydrogen_treatment mixed
_refine_ls_matrix_type full
_refine_ls_number_parameters 480
_refine_ls_number_reflns 8071
_refine_ls_number_restraints 0
_refine_ls_restrained_S_all 0.975
_refine_ls_R_factor_all 0.1460
_refine_ls_R_factor_gt 0.0845
_refine_ls_shift/su_max 0.075
_refine_ls_shift/su_mean 0.005
_refine_ls_structure_factor_coef Fsqd
_refine_ls_weighting_details 'calc w=1/[\s^2^(Fo^2^)+(0.1340P)^2^+9.4006P] where P=(Fo^2^+2Fc^2^)/3'
_refine_ls_weighting_scheme calc
_refine_ls_wR_factor_gt 0.2163
_refine_ls_wR_factor_ref 0.2685
_reflns_number_gt 4720
_reflns_number_total 8071
_reflns_threshold_expression >2sigma(I)
_cod_data_source_file ic060090usi20060117_110819.cif
_cod_data_source_block compound4
_cod_original_sg_symbol_H-M P21/c
_cod_database_code 4350236

loop_
_symmetry_equiv_pos_as_xyz
'x, y, z'
'-x, y+1/2, -z+1/2'
'-x, -y, -z'
'x, -y-1/2, z-1/2'

loop_
_atom_site_label
_atom_site_type_symbol
_atom_site_fract_x
_atom_site_fract_y
_atom_site_fract_z
_atom_site_U_iso_or_equiv
_atom_site_adp_type
_atom_site_occupancy
_atom_site_symmetry_multiplicity
_atom_site_calc_flag
_atom_site_refinement_flags
Co1 Co 0.65182(8) 0.23643(3) 0.44847(4) 0.0388(3) Uani 1 1 d .
Si1 Si 0.7595(2) -0.00188(8) 0.28634(10) 0.0564(5) Uani 1 1 d .
O6 O 0.3739(7) 0.4439(2) 0.8457(3) 0.0895(17) Uani 1 1 d .
N2 N 0.6137(5) 0.3193(2) 0.4279(2) 0.0402(10) Uani 1 1 d .
N5 N 0.6829(5) 0.15405(19) 0.4742(2) 0.0375(9) Uani 1 1 d .
N3 N 0.7367(5) 0.2764(2) 0.5437(2) 0.0451(11) Uani 1 1 d .
N6 N 0.8693(5) 0.2223(2) 0.4081(2) 0.0434(10) Uani 1 1 d .
N4 N 0.4430(5) 0.2167(2) 0.4947(2) 0.0435(10) Uani 1 1 d .
N1 N 0.5648(5) 0.2311(2) 0.3426(3) 0.0445(10) Uani 1 1 d .
C20 C 0.4391(6) 0.1601(2) 0.5239(3) 0.0407(11) Uani 1 1 d .
C22 C 0.6031(6) 0.0673(3) 0.5380(3) 0.0466(12) Uani 1 1 d .
H22 H 0.5301 0.0479 0.5650 0.077(5) Uiso 1 1 calc R
C24 C 0.8482(7) 0.0689(3) 0.4821(3) 0.0492(13) Uani 1 1 d .
H24 H 0.9402 0.0507 0.4714 0.077(5) Uiso 1 1 calc R
O2 O 0.7735(5) -0.01768(19) 0.5453(3) 0.0662(12) Uani 1 1 d .
C5 C 0.5178(6) 0.2850(3) 0.3151(3) 0.0442(12) Uani 1 1 d .
C26 C 0.9165(6) 0.1643(3) 0.4163(3) 0.0418(12) Uani 1 1 d .
C6 C 0.5436(6) 0.3362(2) 0.3644(3) 0.0421(12) Uani 1 1 d .
C25 C 0.8156(6) 0.1259(2) 0.4585(3) 0.0417(11) Uani 1 1 d .
C21 C 0.5787(6) 0.1243(2) 0.5126(3) 0.0407(11) Uani 1 1 d .
C10 C 0.6454(6) 0.3626(3) 0.4793(3) 0.0459(12) Uani 1 1 d .
C11 C 0.7216(6) 0.3366(3) 0.5455(3) 0.0442(12) Uani 1 1 d .
C1 C 0.5520(7) 0.1819(3) 0.3012(3) 0.0533(14) Uani 1 1 d .
H1 H 0.5850 0.1451 0.3201 0.077(5) Uiso 1 1 calc R
C15 C 0.8061(7) 0.2492(3) 0.6011(3) 0.0528(15) Uani 1 1 d .
H15 H 0.8176 0.2075 0.6005 0.077(5) Uiso 1 1 calc R
C2 C 0.4917(8) 0.1839(3) 0.2316(4) 0.0619(17) Uani 1 1 d .
H2 H 0.4859 0.1490 0.2037 0.077(5) Uiso 1 1 calc R
C4 C 0.4526(7) 0.2897(3) 0.2460(3) 0.0562(15) Uani 1 1 d .
H4 H 0.4182 0.3267 0.2284 0.077(5) Uiso 1 1 calc R
C17 C 0.1929(7) 0.2345(3) 0.5361(3) 0.0585(16) Uani 1 1 d .
H17 H 0.1105 0.2605 0.5398 0.077(5) Uiso 1 1 calc R
C16 C 0.3213(7) 0.2520(3) 0.5012(3) 0.0539(15) Uani 1 1 d .
H16 H 0.3234 0.2904 0.4810 0.077(5) Uiso 1 1 calc R
C23 C 0.7407(7) 0.0385(3) 0.5227(3) 0.0499(13) Uani 1 1 d .
C18 C 0.1885(7) 0.1779(4) 0.5656(4) 0.0633(17) Uani 1 1 d .
H18 H 0.1027 0.1649 0.5893 0.077(5) Uiso 1 1 calc R
C28 C 1.1344(8) 0.1843(3) 0.3465(4) 0.0650(18) Uani 1 1 d .
H28 H 1.2234 0.1714 0.3253 0.077(5) Uiso 1 1 calc R
O1 O 0.4954(7) 0.4965(2) 0.3935(3) 0.0789(16) Uani 1 1 d .
C9 C 0.6088(8) 0.4211(3) 0.4681(3) 0.0561(15) Uani 1 1 d .
H9 H 0.6321 0.4497 0.5035 0.077(5) Uiso 1 1 calc R
C7 C 0.5020(7) 0.3943(3) 0.3508(3) 0.0519(14) Uani 1 1 d .
H7 H 0.4519 0.4046 0.3075 0.077(5) Uiso 1 1 calc R
C12 C 0.7725(8) 0.3711(3) 0.6042(3) 0.0592(16) Uani 1 1 d .
H12 H 0.7604 0.4127 0.6043 0.077(5) Uiso 1 1 calc R
C3 C 0.4396(9) 0.2383(3) 0.2037(4) 0.0650(17) Uani 1 1 d .
H3 H 0.3965 0.2404 0.1572 0.077(5) Uiso 1 1 calc R
C19 C 0.3127(7) 0.1404(3) 0.5597(3) 0.0521(14) Uani 1 1 d .
H19 H 0.3114 0.1019 0.5797 0.077(5) Uiso 1 1 calc R
C8 C 0.5355(9) 0.4385(3) 0.4030(3) 0.0603(17) Uani 1 1 d .
C27 C 1.0474(7) 0.1443(3) 0.3848(3) 0.0561(15) Uani 1 1 d .
H27 H 1.0770 0.1042 0.3893 0.077(5) Uiso 1 1 calc R
C30 C 0.9553(7) 0.2605(3) 0.3713(3) 0.0542(14) Uani 1 1 d .
H30 H 0.9244 0.3005 0.3667 0.077(5) Uiso 1 1 calc R
C14 C 0.8596(8) 0.2805(4) 0.6594(3) 0.0622(17) Uani 1 1 d .
H14 H 0.9087 0.2603 0.6976 0.077(5) Uiso 1 1 calc R
C13 C 0.8417(8) 0.3418(4) 0.6624(3) 0.071(2) Uani 1 1 d .
H13 H 0.8756 0.3633 0.7030 0.077(5) Uiso 1 1 calc R
C29 C 1.0886(8) 0.2426(3) 0.3401(4) 0.0625(17) Uani 1 1 d .
H29 H 1.1464 0.2702 0.3149 0.077(5) Uiso 1 1 calc R
F6 F 0.6150(6) 0.0204(2) 0.2294(3) 0.1042(18) Uani 1 1 d .
F1 F 0.8961(9) -0.0241(3) 0.3426(4) 0.153(3) Uani 1 1 d .
F4 F 0.8054(11) 0.0674(3) 0.2936(4) 0.173(4) Uani 1 1 d .
F2 F 0.7029(18) -0.0688(3) 0.2798(5) 0.291(9) Uani 1 1 d .
F5 F 0.6591(7) 0.0111(5) 0.3569(3) 0.176(4) Uani 1 1 d .
F3 F 0.8540(12) -0.0124(8) 0.2149(4) 0.279(8) Uani 1 1 d .
O4 O 1.1699(19) -0.1127(6) 0.2787(6) 0.215(6) Uani 1 1 d .
O3 O 0.1641(13) 0.4432(6) 0.7382(8) 0.185(4) Uani 1 1 d .
C31 C 0.180(3) 0.4462(12) 0.6565(15) 0.243(11) Uani 1 1 d .
C32 C 1.0559(18) -0.1309(6) 0.3134(10) 0.210(11) Uani 1 1 d .
C33 C 0.888(2) -0.1073(8) 0.1143(10) 0.184(7) Uani 1 1 d .
O5 O 0.900(3) -0.0685(14) 0.0602(13) 0.377(16) Uani 1 1 d .

loop_
_atom_site_aniso_label
_atom_site_aniso_U_11
_atom_site_aniso_U_22
_atom_site_aniso_U_33
_atom_site_aniso_U_23
_atom_site_aniso_U_13
_atom_site_aniso_U_12
Co1 0.0380(4) 0.0391(4) 0.0392(4) 0.0027(3) 0.0009(3) 0.0040(3)
Si1 0.0632(11) 0.0461(9) 0.0597(10) -0.0037(8) -0.0006(8) -0.0002(8)
O6 0.088(4) 0.067(3) 0.116(4) -0.025(3) 0.035(3) -0.009(3)
N2 0.041(2) 0.039(2) 0.040(2) 0.0015(19) 0.0005(17) 0.0027(19)
N5 0.036(2) 0.040(2) 0.037(2) 0.0023(18) 0.0019(16) 0.0047(18)
N3 0.042(2) 0.052(3) 0.042(2) -0.001(2) 0.0024(18) 0.007(2)
N6 0.044(2) 0.045(3) 0.042(2) 0.0013(19) 0.0015(18) 0.003(2)
N4 0.043(2) 0.044(2) 0.043(2) 0.003(2) -0.0020(18) 0.005(2)
N1 0.038(2) 0.045(3) 0.051(3) 0.001(2) 0.0023(18) 0.001(2)
C20 0.041(3) 0.041(3) 0.040(3) 0.002(2) -0.001(2) 0.003(2)
C22 0.046(3) 0.047(3) 0.047(3) 0.004(2) 0.004(2) -0.003(2)
C24 0.048(3) 0.044(3) 0.055(3) -0.002(3) 0.005(2) 0.006(3)
O2 0.070(3) 0.042(2) 0.087(3) 0.012(2) 0.017(2) 0.011(2)
C5 0.044(3) 0.044(3) 0.045(3) 0.008(2) 0.006(2) 0.004(2)
C26 0.040(3) 0.045(3) 0.040(3) 0.000(2) 0.002(2) 0.004(2)
C6 0.045(3) 0.044(3) 0.036(3) 0.003(2) 0.001(2) 0.006(2)
C25 0.044(3) 0.038(3) 0.043(3) -0.003(2) 0.000(2) 0.003(2)
C21 0.039(3) 0.044(3) 0.039(3) -0.002(2) -0.002(2) -0.003(2)
C10 0.051(3) 0.046(3) 0.041(3) -0.006(2) 0.001(2) 0.003(2)
C11 0.045(3) 0.043(3) 0.045(3) 0.002(2) 0.000(2) 0.001(2)
C1 0.053(3) 0.044(3) 0.063(4) -0.007(3) 0.007(3) 0.002(3)
C15 0.055(3) 0.062(4) 0.041(3) 0.000(3) -0.003(2) 0.012(3)
C2 0.063(4) 0.062(4) 0.061(4) -0.011(3) 0.010(3) -0.007(3)
C4 0.063(4) 0.053(4) 0.052(3) 0.006(3) -0.002(3) 0.005(3)
C17 0.044(3) 0.073(4) 0.059(4) 0.001(3) -0.001(3) 0.009(3)
C16 0.051(3) 0.057(4) 0.054(3) 0.006(3) -0.004(3) 0.014(3)
C23 0.056(3) 0.037(3) 0.057(3) 0.001(2) 0.002(3) 0.005(2)
C18 0.043(3) 0.083(5) 0.064(4) 0.006(4) 0.009(3) -0.009(3)
C28 0.050(3) 0.076(5) 0.070(4) 0.009(4) 0.018(3) 0.005(3)
O1 0.124(5) 0.044(3) 0.067(3) -0.002(2) -0.007(3) 0.030(3)
C9 0.075(4) 0.043(3) 0.050(3) -0.010(3) -0.002(3) 0.008(3)
C7 0.062(4) 0.051(3) 0.043(3) 0.004(3) -0.001(2) 0.014(3)
C12 0.066(4) 0.060(4) 0.051(3) -0.010(3) -0.004(3) 0.001(3)
C3 0.076(4) 0.070(4) 0.049(3) -0.006(3) -0.004(3) -0.002(4)
C19 0.052(3) 0.054(4) 0.051(3) 0.006(3) 0.004(3) 0.001(3)
C8 0.086(5) 0.045(3) 0.050(3) -0.007(3) 0.003(3) 0.019(3)
C27 0.051(3) 0.055(4) 0.063(4) 0.001(3) 0.013(3) 0.011(3)
C30 0.054(3) 0.047(3) 0.061(4) 0.010(3) 0.005(3) 0.000(3)
C14 0.061(4) 0.077(5) 0.048(3) 0.002(3) -0.002(3) 0.014(3)
C13 0.073(4) 0.096(6) 0.043(3) -0.012(3) -0.006(3) -0.005(4)
C29 0.053(3) 0.076(5) 0.059(4) 0.014(3) 0.007(3) -0.011(3)
F6 0.115(4) 0.100(4) 0.095(3) -0.027(3) -0.046(3) 0.029(3)
F1 0.160(6) 0.147(5) 0.147(5) -0.067(5) -0.080(5) 0.091(5)
F4 0.267(10) 0.106(5) 0.141(6) 0.035(4) -0.076(6) -0.092(6)
F2 0.54(2) 0.100(5) 0.217(9) 0.070(5) -0.259(12) -0.163(9)
F5 0.080(4) 0.361(13) 0.089(4) -0.031(6) 0.008(3) 0.007(5)
F3 0.192(9) 0.54(2) 0.111(5) -0.062(9) 0.027(6) 0.200(12)
O4 0.291(17) 0.187(12) 0.169(10) 0.034(8) 0.044(10) 0.112(11)
O3 0.141(8) 0.202(12) 0.213(12) -0.003(9) 0.013(8) 0.036(7)
C31 0.23(2) 0.28(3) 0.21(2) 0.046(19) 0.028(18) -0.07(2)
C32 0.207(14) 0.136(10) 0.299(19) 0.160(12) 0.208(15) 0.128(10)
C33 0.25(2) 0.135(13) 0.172(14) -0.003(11) 0.063(14) 0.074(13)
O5 0.28(2) 0.52(4) 0.33(2) 0.20(3) 0.071(19) -0.06(2)

loop_
_atom_type_symbol
_atom_type_description
_atom_type_scat_dispersion_real
_atom_type_scat_dispersion_imag
_atom_type_scat_source
C C 0.0033 0.0016 'International Tables Vol C Tables 4.2.6.8 and 6.1.1.4'
H H 0.0000 0.0000 'International Tables Vol C Tables 4.2.6.8 and 6.1.1.4'
N N 0.0061 0.0033 'International Tables Vol C Tables 4.2.6.8 and 6.1.1.4'
O O 0.0106 0.0060 'International Tables Vol C Tables 4.2.6.8 and 6.1.1.4'
Si Si 0.0817 0.0704 'International Tables Vol C Tables 4.2.6.8 and 6.1.1.4'
F F 0.0171 0.0103 'International Tables Vol C Tables 4.2.6.8 and 6.1.1.4'
Co Co 0.3494 0.9721 'International Tables Vol C Tables 4.2.6.8 and 6.1.1.4'

loop_
_geom_angle_atom_site_label_1
_geom_angle_atom_site_label_2
_geom_angle_atom_site_label_3
_geom_angle
N5 Co1 N2 176.51(18)
N5 Co1 N1 103.04(18)
N2 Co1 N1 79.07(18)
N5 Co1 N3 98.71(18)
N2 Co1 N3 79.32(18)
N1 Co1 N3 158.10(18)
N5 Co1 N4 79.47(18)
N2 Co1 N4 97.66(18)
N1 Co1 N4 94.18(17)
N3 Co1 N4 92.15(17)
N5 Co1 N6 79.68(17)
N2 Co1 N6 103.25(18)
N1 Co1 N6 88.10(17)
N3 Co1 N6 93.43(18)
N4 Co1 N6 159.01(19)
F2 Si1 F4 176.1(8)
F2 Si1 F3 88.2(9)
F4 Si1 F3 94.3(8)
F2 Si1 F5 92.9(7)
F4 Si1 F5 84.4(5)
F3 Si1 F5 177.4(6)
F2 Si1 F1 89.3(5)
F4 Si1 F1 93.4(4)
F3 Si1 F1 95.3(4)
F5 Si1 F1 87.0(4)
F2 Si1 F6 89.9(4)
F4 Si1 F6 87.3(4)
F3 Si1 F6 85.8(4)
F5 Si1 F6 91.9(3)
F1 Si1 F6 178.6(4)
C10 N2 C6 118.6(5)
C10 N2 Co1 120.5(4)
C6 N2 Co1 120.7(4)
C21 N5 C25 119.2(4)
C21 N5 Co1 120.5(3)
C25 N5 Co1 120.2(3)
C11 N3 C15 117.9(5)
C11 N3 Co1 114.2(3)
C15 N3 Co1 127.9(4)
C30 N6 C26 118.9(5)
C30 N6 Co1 128.5(4)
C26 N6 Co1 112.3(3)
C16 N4 C20 118.3(5)
C16 N4 Co1 128.9(4)
C20 N4 Co1 112.8(3)
C1 N1 C5 119.1(5)
C1 N1 Co1 127.4(4)
C5 N1 Co1 113.6(4)
N4 C20 C19 120.7(5)
N4 C20 C21 113.9(5)
C19 C20 C21 125.4(5)
C21 C22 C23 118.6(5)
C21 C22 H22 120.7
C23 C22 H22 120.7
C25 C24 C23 118.7(5)
C25 C24 H24 120.6
C23 C24 H24 120.6
N1 C5 C4 121.4(5)
N1 C5 C6 114.2(5)
C4 C5 C6 124.4(5)
N6 C26 C27 120.8(5)
N6 C26 C25 114.9(4)
C27 C26 C25 124.3(5)
N2 C6 C7 122.1(5)
N2 C6 C5 112.2(5)
C7 C6 C5 125.7(5)
N5 C25 C24 121.9(5)
N5 C25 C26 112.4(5)
C24 C25 C26 125.6(5)
N5 C21 C22 122.3(5)
N5 C21 C20 112.9(5)
C22 C21 C20 124.8(5)
N2 C10 C9 121.6(5)
N2 C10 C11 111.9(5)
C9 C10 C11 126.5(5)
N3 C11 C12 122.5(5)
N3 C11 C10 114.0(5)
C12 C11 C10 123.6(5)
N1 C1 C2 122.2(6)
N1 C1 H1 118.9
C2 C1 H1 118.9
N3 C15 C14 122.3(6)
N3 C15 H15 118.9
C14 C15 H15 118.9
C1 C2 C3 119.2(6)
C1 C2 H2 120.4
C3 C2 H2 120.4
C3 C4 C5 118.9(6)
C3 C4 H4 120.5
C5 C4 H4 120.5
C16 C17 C18 118.7(6)
C16 C17 H17 120.6
C18 C17 H17 120.6
N4 C16 C17 123.2(6)
N4 C16 H16 118.4
C17 C16 H16 118.4
O2 C23 C22 122.4(5)
O2 C23 C24 118.3(5)
C22 C23 C24 119.3(5)
C19 C18 C17 119.3(6)
C19 C18 H18 120.4
C17 C18 H18 120.4
C29 C28 C27 119.2(6)
C29 C28 H28 120.4
C27 C28 H28 120.4
C10 C9 C8 119.8(6)
C10 C9 H9 120.1
C8 C9 H9 120.1
C6 C7 C8 119.1(5)
C6 C7 H7 120.4
C8 C7 H7 120.4
C13 C12 C11 118.2(6)
C13 C12 H12 120.9
C11 C12 H12 120.9
C4 C3 C2 119.1(6)
C4 C3 H3 120.4
C2 C3 H3 120.4
C20 C19 C18 119.8(6)
C20 C19 H19 120.1
C18 C19 H19 120.1
O1 C8 C7 122.1(6)
O1 C8 C9 119.1(6)
C7 C8 C9 118.7(6)
C26 C27 C28 119.6(6)
C26 C27 H27 120.2
C28 C27 H27 120.2
N6 C30 C29 122.0(6)
N6 C30 H30 119.0
C29 C30 H30 119.0
C15 C14 C13 120.2(6)
C15 C14 H14 119.9
C13 C14 H14 119.9
C14 C13 C12 118.9(6)
C14 C13 H13 120.5
C12 C13 H13 120.5
C28 C29 C30 119.4(6)
C28 C29 H29 120.3
C30 C29 H29 120.3

loop_
_geom_bond_atom_site_label_1
_geom_bond_atom_site_label_2
_geom_bond_distance
Co1 N5 1.906(4)
Co1 N2 1.904(4)
Co1 N1 2.083(5)
Co1 N3 2.089(5)
Co1 N4 2.093(5)
Co1 N6 2.096(4)
Si1 F2 1.568(6)
Si1 F4 1.593(6)
Si1 F3 1.600(7)
Si1 F5 1.625(6)
Si1 F1 1.639(5)
Si1 F6 1.696(5)
N2 C10 1.374(7)
N2 C6 1.363(7)
N5 C21 1.349(7)
N5 C25 1.361(6)
N3 C11 1.343(7)
N3 C15 1.348(7)
N6 C30 1.335(7)
N6 C26 1.358(7)
N4 C16 1.334(7)
N4 C20 1.367(7)
N1 C1 1.334(7)
N1 C5 1.359(7)
C20 C19 1.380(8)
C20 C21 1.481(7)
C22 C21 1.362(8)
C22 C23 1.403(8)
C22 H22 0.9300
C24 C25 1.364(8)
C24 C23 1.398(8)
C24 H24 0.9300
O2 C23 1.343(7)
C5 C4 1.386(8)
C5 C6 1.470(8)
C26 C27 1.378(8)
C26 C25 1.470(8)
C6 C7 1.360(8)
C10 C9 1.350(8)
C10 C11 1.493(8)
C11 C12 1.389(8)
C1 C2 1.377(9)
C1 H1 0.9300
C15 C14 1.355(9)
C15 H15 0.9300
C2 C3 1.385(10)
C2 H2 0.9300
C4 C3 1.384(9)
C4 H4 0.9300
C17 C16 1.374(9)
C17 C18 1.369(10)
C17 H17 0.9300
C16 H16 0.9300
C18 C19 1.378(9)
C18 H18 0.9300
C28 C29 1.359(10)
C28 C27 1.380(9)
C28 H28 0.9300
O1 C8 1.343(7)
C9 C8 1.401(9)
C9 H9 0.9300
C7 C8 1.399(9)
C7 H7 0.9300
C12 C13 1.382(10)
C12 H12 0.9300
C3 H3 0.9300
C19 H19 0.9300
C27 H27 0.9300
C30 C29 1.380(9)
C30 H30 0.9300
C14 C13 1.369(11)
C14 H14 0.9300
C13 H13 0.9300
C29 H29 0.9300
O4 C32 1.271(17)
O3 C31 1.52(3)
C33 O5 1.33(2)
